data_4513063
loop_
_publ_author_name
'Timokhin, Ivan'
'Pettinari, Claudio'
'Marchetti, Fabio'
'Pettinari, Riccardo'
'Condello, Francesca'
'Galli, Simona'
'Alegria, Elisabete C. B. A.'
'Martins, Lu\'isa M. D. R. S.'
'Pombeiro, Armando J. L.'

_publ_section_title
;
 Novel Coordination Polymers with (Pyrazolato)-Based Tectons: Catalytic
 Activity in the Peroxidative Oxidation of Alcohols and Cyclohexane
;
_journal_issue 5
_journal_name_full 'Crystal Growth &amp; Design'
_journal_page_first 2303
_journal_paper_doi 10.1021/acs.cgd.5b00083
_journal_volume 15
_journal_year 2015
_chemical_formula_moiety 'C11 H14 Cu2 N4'
_chemical_formula_structural 'Cu2 (C11 H14 N4)'
_chemical_formula_sum 'C11 H14 Cu2 N4'
_chemical_formula_weight 329.35
_chemical_name_systematic
;
catena-(bis(3,5-dimethyl-4-pyrazolato)methane)-bis-cu(i)
;
_space_group_crystal_system orthorhombic
_space_group_IT_number 61
_space_group_name_H-M_alt 'P b c a'
_symmetry_space_group_name_Hall '-P 2ac 2ab'
_symmetry_space_group_name_H-M 'P b c a'
_cell_angle_alpha 90
_cell_angle_beta 90
_cell_angle_gamma 90
_cell_formula_units_Z 8
_cell_length_a 17.97340(43)
_cell_length_b 17.21788(40)
_cell_length_c 7.95298(35)
_cell_measurement_temperature 298
_cell_volume 2461.16(14)
_computing_cell_refinement TOPAS-R
_computing_data_collection 'Bruker D8 Commander'
_computing_structure_refinement TOPAS-R
_computing_structure_solution TOPAS-R
_diffrn_ambient_temperature 298
_diffrn_detector_type 'Bruker Lynxeye linear PSD'
_diffrn_measurement_device_type 'Bruker AXS D8 Advance'
_diffrn_radiation_monochromator 'Nickel filter'
_diffrn_radiation_wavelength 'CuK\a~1~ 1.54056 CuK\a~2~ 1.54439'
_diffrn_source_target Cu
_diffrn_source_type 'sealed X-ray tube'
_exptl_crystal_density_diffrn 1.78
_exptl_crystal_density_method 'not measured'
_exptl_crystal_F_000 1328
_pd_char_colour white
_pd_instr_location ' ?'
_pd_meas_2theta_range_inc 0.02
_pd_meas_2theta_range_max 105
_pd_meas_2theta_range_min 5
_pd_meas_number_of_points 5001
_pd_meas_scan_method step
_pd_proc_2theta_range_inc 0.02
_pd_proc_2theta_range_max 105
_pd_proc_2theta_range_min 8
_pd_proc_ls_background_function 'Chebychev polynomial'
_pd_proc_ls_profile_function 'fundamental parameters approach'
_pd_proc_ls_prof_R_factor 0.024
_pd_proc_ls_prof_wR_expected 0.003
_pd_proc_ls_prof_wR_factor 0.040
_pd_spec_mounting
;
 packed powder pellet
;
_pd_spec_mount_mode reflection
_pd_spec_shape flat_sheet
_pd_spec_size_axial 15
_pd_spec_size_equat 20
_pd_spec_size_thick 0.1
_refine_ls_extinction_method none
_refine_ls_matrix_type fullcycle
_refine_ls_number_parameters 46
_refine_ls_number_restraints 0
_refine_ls_shift/su_max .01
_refine_ls_structure_factor_coef Inet
_refine_ls_weighting_details 'w = 1/[Y~i~]'
_refine_ls_weighting_scheme calc
_cod_data_source_file cg5b00083_si_004.cif
_cod_data_source_block
;
;
_cod_depositor_comments
;
The following automatic conversions were performed:

'_refine_ls_weighting_scheme' value '1/[Y~i~]' was changed to 'calc'.
New tag '_refine_ls_weighting_details' was created. The value of the
new tag was set to 'w = 1/[Y~i~]'.

Automatic conversion script
Id: cif_fix_values 3271 2015-04-21 07:52:19Z andrius 
;
_cod_database_code 4513063

loop_
_symmetry_equiv_pos_as_xyz
'-x, -y, -z'
'-x, y+1/2, -z+1/2'
'-x+1/2, -y, z+1/2'
'-x+1/2, y+1/2, z'
'x, -y+1/2, z+1/2'
'x, y, z'
'x+1/2, -y+1/2, -z'
'x+1/2, y, -z+1/2'

loop_
_atom_site_label
_atom_site_type_symbol
_atom_site_symmetry_multiplicity
_atom_site_fract_x
_atom_site_fract_y
_atom_site_fract_z
_atom_site_occupancy
_atom_site_B_iso_or_equiv
Cu1 Cu 8 0.62747(22) 0.12759(26) 0.71487(69) 1 2.12(32)
Cu2 Cu 8 0.337240(90) 0.71244(14) 0.45245(78) 1 2.12(32)
C1 C 8 0.11748 0.91343 0.65058 1 4.12(32)
C2 C 8 0.1805482 0.8774215 0.5547642 1 4.12(32)
C3 C 8 0.2346065 0.9164125 0.4699609 1 4.12(32)
H11 H 8 0.1196822 0.894345 0.7824834 1 4.12(32)
H12 H 8 0.1131933 0.9753551 0.6179745 1 4.12(32)
C5 C 8 0.2413956 1.000091 0.4562932 1 4.12(32)
H51 H 8 0.2147424 1.027716 0.5654968 1 4.12(32)
H52 H 8 0.3005997 1.016194 0.4526912 1 4.12(32)
H53 H 8 0.2140023 1.019934 0.3403084 1 4.12(32)
N1 N 8 0.2811793 0.8631395 0.4002275 1 4.12(32)
N2 N 8 0.2559046 0.791224 0.4419332 1 4.12(32)
C4 C 8 0.1937111 0.8000507 0.5374421 1 4.12(32)
C6 C 8 0.1492428 0.7378847 0.6083537 1 4.12(32)
H61 H 8 0.1510531 0.6871503 0.5243932 1 4.12(32)
H62 H 8 0.171567 0.7217624 0.7323165 1 4.12(32)
H63 H 8 0.09132593 0.7575144 0.6222225 1 4.12(32)
C7 C 8 0.04434981 0.8894059 0.5760584 1 4.12(32)
C8 C 8 0.0240629 0.8968448 0.4121031 1 4.12(32)
N3 N 8 -0.04613405 0.8683973 0.3952996 1 4.12(32)
N4 N 8 -0.06923124 0.8433768 0.5488699 1 4.12(32)
C9 C 8 -0.01330914 0.8563609 0.660585 1 4.12(32)
C10 C 8 0.06932882 0.929392 0.2786436 1 4.12(32)
H101 H 8 0.04528133 0.9137577 0.1560415 1 4.12(32)
H102 H 8 0.07089499 0.993003 0.290993 1 4.12(32)
H103 H 8 0.1261984 0.9061414 0.2875081 1 4.12(32)
C11 C 8 -0.01488438 0.8381665 0.8385664 1 4.12(32)
H111 H 8 -0.07064579 0.8173027 0.8733451 1 4.12(32)
H112 H 8 0.02641554 0.7927496 0.8659683 1 4.12(32)
H113 H 8 -0.001619608 0.8906252 0.911597 1 4.12(32)

loop_
_atom_type_symbol
_atom_type_description
_atom_type_scat_source
C C 'International Tables for Crystallography (Vol. IV)'
H H 'International Tables for Crystallography (Vol. IV)'
Cu Cu 'International Tables for Crystallography (Vol. IV)'
N N 'International Tables for Crystallography (Vol. IV)'

loop_
_diffrn_radiation_type
'Cu K\a'
